data_4308779
loop_
_publ_author_name
'Keith Man-Chung Wong'
'Wing-Suen Tang'
'Xiao-Xia Lu'
'Nianyong Zhu'
'Vivian Wing-Wah Yam'

_publ_section_title
;
Functionalized Platinum(II) Terpyridyl Alkynyl Complexes as Colorimetric
and Luminescence pH Sensors
;
_journal_name_full 'Inorganic Chemistry'
_journal_page_first 1492
_journal_page_last 1498
_journal_paper_doi 10.1021/ic049079p
_journal_volume 44
_journal_year 2005
_chemical_formula_moiety 'C30 H29 F3 N4 O5 Pt S'
_chemical_formula_sum 'C30 H29 F3 N4 O5 Pt S'
_chemical_formula_weight 809.72
_chemical_name_systematic
;
 ?
;
_space_group_IT_number 15
_symmetry_cell_setting monoclinic
_symmetry_space_group_name_Hall '-C 2yc'
_symmetry_space_group_name_H-M 'C 1 2/c 1'
_atom_sites_solution_hydrogens geom
_atom_sites_solution_primary direct
_atom_sites_solution_secondary difmap
_audit_creation_method SHELXL-97
_cell_angle_alpha 90.00
_cell_angle_beta 95.21(3)
_cell_angle_gamma 90.00
_cell_formula_units_Z 8
_cell_length_a 28.546(6)
_cell_length_b 7.0900(10)
_cell_length_c 31.623(6)
_cell_measurement_reflns_used 0
_cell_measurement_temperature 253(2)
_cell_measurement_theta_max 0
_cell_measurement_theta_min 0
_cell_volume 6374(2)
_computing_cell_refinement Scalepack
_computing_data_collection Marcontrol
_computing_data_reduction Denzo
_computing_molecular_graphics 'Ortep-3 for Windows (Farrugia, 1997)'
_computing_publication_material 'WinGX publication routines (Farrugia, 1999)'
_computing_structure_refinement 'SHELXL-97 (Sheldrick, 1997)'
_computing_structure_solution SIR-97
_diffrn_ambient_temperature 253(2)
_diffrn_measured_fraction_theta_full 0.568
_diffrn_measured_fraction_theta_max 0.568
_diffrn_measurement_device_type 'marresearch IPDS mar300'
_diffrn_measurement_method Oscillation
_diffrn_radiation_monochromator graphite
_diffrn_radiation_source 'fine-focus sealed tube'
_diffrn_radiation_type MoK\a
_diffrn_radiation_wavelength 0.71069
_diffrn_reflns_av_R_equivalents 0.0697
_diffrn_reflns_av_sigmaI/netI 0.1788
_diffrn_reflns_limit_h_max 24
_diffrn_reflns_limit_h_min -24
_diffrn_reflns_limit_k_max 7
_diffrn_reflns_limit_k_min -6
_diffrn_reflns_limit_l_max 32
_diffrn_reflns_limit_l_min -31
_diffrn_reflns_number 6694
_diffrn_reflns_theta_full 22.70
_diffrn_reflns_theta_max 22.70
_diffrn_reflns_theta_min 1.29
_exptl_absorpt_coefficient_mu 4.530
_exptl_absorpt_correction_type none
_exptl_crystal_colour purple
_exptl_crystal_density_diffrn 1.688
_exptl_crystal_density_method 'not measured'
_exptl_crystal_description prism
_exptl_crystal_F_000 3184
_exptl_crystal_size_max 0.5
_exptl_crystal_size_mid 0.25
_exptl_crystal_size_min 0.03
_refine_diff_density_max 1.076
_refine_diff_density_min -1.638
_refine_diff_density_rms 0.414
_refine_ls_extinction_method none
_refine_ls_goodness_of_fit_ref 0.870
_refine_ls_hydrogen_treatment mixed
_refine_ls_matrix_type full
_refine_ls_number_parameters 189
_refine_ls_number_reflns 2432
_refine_ls_number_restraints 0
_refine_ls_restrained_S_all 0.870
_refine_ls_R_factor_all 0.1212
_refine_ls_R_factor_gt 0.0575
_refine_ls_shift/su_max 0.000
_refine_ls_shift/su_mean 0.000
_refine_ls_structure_factor_coef Fsqd
_refine_ls_weighting_details 'calc w=1/[\s^2^(Fo^2^)+(0.1000P)^2^+0.0000P] where P=(Fo^2^+2Fc^2^)/3'
_refine_ls_weighting_scheme calc
_refine_ls_wR_factor_gt 0.1453
_refine_ls_wR_factor_ref 0.1896
_reflns_number_gt 1199
_reflns_number_total 2432
_reflns_threshold_expression >2sigma(I)
_cod_data_source_file ic049079psi20040713_063008.cif
_cod_data_source_block mar790
_cod_database_code 4308779

loop_
_symmetry_equiv_pos_as_xyz
'x, y, z'
'-x, y, -z+1/2'
'x+1/2, y+1/2, z'
'-x+1/2, y+1/2, -z+1/2'
'-x, -y, -z'
'x, -y, z-1/2'
'-x+1/2, -y+1/2, -z'
'x+1/2, -y+1/2, z-1/2'

loop_
_atom_site_label
_atom_site_type_symbol
_atom_site_fract_x
_atom_site_fract_y
_atom_site_fract_z
_atom_site_U_iso_or_equiv
_atom_site_adp_type
_atom_site_occupancy
_atom_site_symmetry_multiplicity
_atom_site_calc_flag
_atom_site_refinement_flags
_atom_site_disorder_assembly
_atom_site_disorder_group
Pt1 Pt -0.02022(4) 0.26366(15) 0.00780(4) 0.0477(5) Uani 1 1 d . . .
O1 O 0.0690(8) 0.978(3) 0.3065(8) 0.103(8) Uiso 1 1 d . . .
O2 O 0.1893(8) 0.329(3) 0.3117(8) 0.104(8) Uiso 1 1 d . . .
O3 O 0.2183(7) 0.182(3) 0.1450(7) 0.076(6) Uiso 1 1 d . . .
O4 O 0.2410(8) -0.007(3) 0.0871(8) 0.100(8) Uiso 1 1 d . . .
O5 O 0.2951(7) 0.235(3) 0.1196(6) 0.077(6) Uiso 1 1 d . . .
N1 N 0.0369(7) 0.228(3) -0.0269(6) 0.043(6) Uiso 1 1 d . . .
N2 N -0.0577(7) 0.193(3) -0.0480(7) 0.046(6) Uiso 1 1 d . . .
N3 N -0.0871(7) 0.276(3) 0.0223(7) 0.046(6) Uiso 1 1 d . . .
N4 N 0.1350(9) 0.603(3) 0.2584(9) 0.077(8) Uiso 1 1 d . . .
C1 C 0.0854(9) 0.242(4) -0.0140(9) 0.057(8) Uiso 1 1 d . . .
H1 H 0.0945 0.2715 0.0142 0.068 Uiso 1 1 calc R . .
C2 C 0.1203(9) 0.213(3) -0.0413(8) 0.051(8) Uiso 1 1 d . . .
H2 H 0.1519 0.2243 -0.0317 0.061 Uiso 1 1 calc R . .
C3 C 0.1070(10) 0.169(3) -0.0815(9) 0.056(9) Uiso 1 1 d . . .
H3 H 0.1302 0.1545 -0.1001 0.067 Uiso 1 1 calc R . .
C4 C 0.0600(10) 0.142(4) -0.0973(10) 0.066(9) Uiso 1 1 d . . .
H4 H 0.0524 0.1036 -0.1252 0.079 Uiso 1 1 calc R . .
C5 C 0.0231(9) 0.177(3) -0.0692(8) 0.040(8) Uiso 1 1 d . . .
C6 C -0.0286(10) 0.150(4) -0.0810(10) 0.053(8) Uiso 1 1 d . . .
C7 C -0.0494(10) 0.099(4) -0.1216(10) 0.061(9) Uiso 1 1 d . . .
H7 H -0.0315 0.0757 -0.1442 0.073 Uiso 1 1 calc R . .
C8 C -0.0972(9) 0.086(3) -0.1256(9) 0.043(8) Uiso 1 1 d . . .
H8 H -0.1114 0.0489 -0.1519 0.051 Uiso 1 1 calc R . .
C9 C -0.1271(10) 0.123(4) -0.0934(9) 0.057(9) Uiso 1 1 d . . .
H9 H -0.1596 0.1166 -0.0983 0.068 Uiso 1 1 calc R . .
C10 C -0.1037(11) 0.172(4) -0.0521(11) 0.075(10) Uiso 1 1 d . . .
C11 C -0.1206(9) 0.231(4) -0.0108(9) 0.061(8) Uiso 1 1 d . . .
C12 C -0.1692(11) 0.221(4) -0.0049(11) 0.085(10) Uiso 1 1 d . . .
H12 H -0.1913 0.1819 -0.0266 0.102 Uiso 1 1 calc R . .
C13 C -0.1822(10) 0.272(4) 0.0354(9) 0.065(8) Uiso 1 1 d . . .
H13 H -0.2140 0.2709 0.0395 0.078 Uiso 1 1 calc R . .
C14 C -0.1517(10) 0.324(4) 0.0683(10) 0.062(9) Uiso 1 1 d . . .
H14 H -0.1624 0.3579 0.0942 0.074 Uiso 1 1 calc R . .
C15 C -0.1057(11) 0.325(4) 0.0629(11) 0.075(10) Uiso 1 1 d . . .
H15 H -0.0845 0.3592 0.0857 0.091 Uiso 1 1 calc R . .
C16 C 0.0179(9) 0.334(4) 0.0644(9) 0.049(8) Uiso 1 1 d . . .
C17 C 0.0327(10) 0.373(4) 0.1007(11) 0.061(9) Uiso 1 1 d . . .
C18 C 0.0547(9) 0.428(3) 0.1416(9) 0.043(8) Uiso 1 1 d . . .
C19 C 0.0364(12) 0.504(4) 0.1734(12) 0.084(11) Uiso 1 1 d . . .
H19 H 0.0038 0.5164 0.1712 0.101 Uiso 1 1 calc R . .
C20 C 0.0613(10) 0.570(4) 0.2111(11) 0.068(10) Uiso 1 1 d . . .
H20 H 0.0445 0.6342 0.2305 0.082 Uiso 1 1 calc R . .
C21 C 0.1094(10) 0.546(4) 0.2213(10) 0.058(9) Uiso 1 1 d . . .
C22 C 0.1286(10) 0.464(3) 0.1881(9) 0.053(8) Uiso 1 1 d . . .
H22 H 0.1610 0.4466 0.1912 0.064 Uiso 1 1 calc R . .
C23 C 0.1051(9) 0.401(3) 0.1491(9) 0.045(8) Uiso 1 1 d . . .
H23 H 0.1217 0.3427 0.1288 0.054 Uiso 1 1 calc R . .
C24 C 0.1075(9) 0.695(3) 0.2909(9) 0.057(9) Uiso 1 1 d . . .
H24A H 0.1236 0.6822 0.3191 0.069 Uiso 1 1 calc R . .
H24B H 0.0764 0.6396 0.2907 0.069 Uiso 1 1 calc R . .
C25 C 0.1042(11) 0.913(4) 0.2768(10) 0.070(10) Uiso 1 1 d . . .
H25A H 0.1341 0.9779 0.2820 0.084 Uiso 1 1 calc R . .
H25B H 0.0924 0.9280 0.2472 0.084 Uiso 1 1 calc R . .
C26 C 0.1865(10) 0.601(4) 0.2643(10) 0.070(10) Uiso 1 1 d . . .
H26A H 0.1965 0.6868 0.2872 0.084 Uiso 1 1 calc R . .
H26B H 0.1984 0.6490 0.2387 0.084 Uiso 1 1 calc R . .
C27 C 0.2095(11) 0.410(4) 0.2744(11) 0.073(10) Uiso 1 1 d . . .
H27A H 0.2038 0.3263 0.2502 0.088 Uiso 1 1 calc R . .
H27B H 0.2432 0.4256 0.2803 0.088 Uiso 1 1 calc R . .
C28 C 0.0620(15) 1.187(5) 0.3014(14) 0.151(18) Uiso 1 1 d . . .
H28A H 0.0911 1.2510 0.3098 0.226 Uiso 1 1 calc R . .
H28B H 0.0383 1.2285 0.3191 0.226 Uiso 1 1 calc R . .
H28C H 0.0522 1.2157 0.2723 0.226 Uiso 1 1 calc R . .
C30 C 0.2237(13) 0.334(5) 0.0692(13) 0.092(12) Uiso 1 1 d . . .
S1 S 0.2476(3) 0.1675(11) 0.1107(3) 0.060(2) Uani 1 1 d . . .
F1 F 0.2178(7) 0.513(3) 0.0892(7) 0.111(7) Uiso 1 1 d . . .
F2 F 0.1767(6) 0.297(2) 0.0569(6) 0.087(6) Uiso 1 1 d . . .
F3 F 0.2471(9) 0.365(3) 0.0380(9) 0.149(9) Uiso 1 1 d . . .
C29 C 0.2138(12) 0.161(4) 0.3280(11) 0.100(12) Uiso 1 1 d . . .
H29A H 0.2014 0.0524 0.3127 0.150 Uiso 1 1 calc R . .
H29B H 0.2095 0.1466 0.3576 0.150 Uiso 1 1 calc R . .
H29C H 0.2467 0.1727 0.3245 0.150 Uiso 1 1 calc R . .

loop_
_atom_site_aniso_label
_atom_site_aniso_U_11
_atom_site_aniso_U_22
_atom_site_aniso_U_33
_atom_site_aniso_U_23
_atom_site_aniso_U_13
_atom_site_aniso_U_12
Pt1 0.0545(8) 0.0396(8) 0.0481(8) 0.0051(8) -0.0011(5) -0.0013(9)
S1 0.049(6) 0.070(6) 0.063(6) -0.018(5) 0.013(5) 0.004(4)

loop_
_atom_type_symbol
_atom_type_description
_atom_type_scat_dispersion_real
_atom_type_scat_dispersion_imag
_atom_type_scat_source
Pt Pt -1.7033 8.3905 'International Tables Vol C Tables 4.2.6.8 and 6.1.1.4'
O O 0.0106 0.0060 'International Tables Vol C Tables 4.2.6.8 and 6.1.1.4'
N N 0.0061 0.0033 'International Tables Vol C Tables 4.2.6.8 and 6.1.1.4'
C C 0.0033 0.0016 'International Tables Vol C Tables 4.2.6.8 and 6.1.1.4'
S S 0.1246 0.1234 'International Tables Vol C Tables 4.2.6.8 and 6.1.1.4'
F F 0.0171 0.0103 'International Tables Vol C Tables 4.2.6.8 and 6.1.1.4'
H H 0.0000 0.0000 'International Tables Vol C Tables 4.2.6.8 and 6.1.1.4'

loop_
_geom_angle_atom_site_label_1
_geom_angle_atom_site_label_2
_geom_angle_atom_site_label_3
_geom_angle
_geom_angle_site_symmetry_1
_geom_angle_site_symmetry_3
_geom_angle_publ_flag
N3 Pt1 N2 76.8(8) . . ?
N3 Pt1 N1 160.4(7) . . ?
N2 Pt1 N1 83.5(8) . . ?
N3 Pt1 C16 103.2(10) . . ?
N2 Pt1 C16 179.7(9) . . ?
N1 Pt1 C16 96.4(9) . . ?
C28 O1 C25 109(3) . . ?
C29 O2 C27 113(3) . . ?
C5 N1 C1 118(2) . . ?
C5 N1 Pt1 111.7(15) . . ?
C1 N1 Pt1 129.7(16) . . ?
C10 N2 C6 123(3) . . ?
C10 N2 Pt1 124(2) . . ?
C6 N2 Pt1 113.0(16) . . ?
C11 N3 C15 116(2) . . ?
C11 N3 Pt1 115.1(17) . . ?
C15 N3 Pt1 129.4(17) . . ?
C21 N4 C26 123(3) . . ?
C21 N4 C24 116(3) . . ?
C26 N4 C24 120(3) . . ?
C2 C1 N1 123(2) . . ?
C3 C2 C1 118(3) . . ?
C2 C3 C4 123(3) . . ?
C3 C4 C5 119(3) . . ?
N1 C5 C4 118(2) . . ?
N1 C5 C6 117(2) . . ?
C4 C5 C6 125(3) . . ?
C7 C6 N2 120(3) . . ?
C7 C6 C5 125(3) . . ?
N2 C6 C5 115(2) . . ?
C8 C7 C6 116(3) . . ?
C7 C8 C9 126(3) . . ?
C8 C9 C10 116(3) . . ?
N2 C10 C9 119(3) . . ?
N2 C10 C11 106(3) . . ?
C9 C10 C11 134(3) . . ?
N3 C11 C12 122(3) . . ?
N3 C11 C10 118(2) . . ?
C12 C11 C10 120(3) . . ?
C13 C12 C11 116(3) . . ?
C14 C13 C12 125(3) . . ?
C15 C14 C13 118(3) . . ?
C14 C15 N3 123(3) . . ?
C17 C16 Pt1 168(3) . . ?
C16 C17 C18 174(3) . . ?
C19 C18 C17 130(3) . . ?
C19 C18 C23 113(3) . . ?
C17 C18 C23 117(3) . . ?
C18 C19 C20 126(3) . . ?
C21 C20 C19 124(3) . . ?
C22 C21 N4 124(3) . . ?
C22 C21 C20 109(3) . . ?
N4 C21 C20 126(3) . . ?
C21 C22 C23 128(3) . . ?
C22 C23 C18 119(3) . . ?
N4 C24 C25 104(2) . . ?
O1 C25 C24 98(2) . . ?
N4 C26 C27 117(2) . . ?
O2 C27 C26 109(3) . . ?
F3 C30 F2 112(3) . . ?
F3 C30 F1 107(3) . . ?
F2 C30 F1 98(3) . . ?
F3 C30 S1 119(3) . . ?
F2 C30 S1 111(2) . . ?
F1 C30 S1 108(2) . . ?
O3 S1 O5 115.6(12) . . ?
O3 S1 O4 113.3(14) . . ?
O5 S1 O4 117.4(13) . . ?
O3 S1 C30 106.7(15) . . ?
O5 S1 C30 101.8(15) . . ?
O4 S1 C30 99.1(16) . . ?

loop_
_geom_bond_atom_site_label_1
_geom_bond_atom_site_label_2
_geom_bond_distance
_geom_bond_site_symmetry_2
_geom_bond_publ_flag
Pt1 N3 2.006(19) . ?
Pt1 N2 2.04(2) . ?
Pt1 N1 2.06(2) . ?
Pt1 C16 2.07(3) . ?
O1 C28 1.50(4) . ?
O1 C25 1.51(4) . ?
O2 C29 1.45(3) . ?
O2 C27 1.48(4) . ?
O3 S1 1.43(2) . ?
O4 S1 1.45(2) . ?
O5 S1 1.440(19) . ?
N1 C5 1.41(3) . ?
N1 C1 1.41(3) . ?
N2 C10 1.32(3) . ?
N2 C6 1.42(3) . ?
N3 C11 1.39(3) . ?
N3 C15 1.48(4) . ?
N4 C21 1.39(3) . ?
N4 C26 1.47(3) . ?
N4 C24 1.50(3) . ?
C1 C2 1.39(3) . ?
C2 C3 1.33(3) . ?
C3 C4 1.40(3) . ?
C4 C5 1.46(4) . ?
C5 C6 1.50(3) . ?
C6 C7 1.41(4) . ?
C7 C8 1.36(3) . ?
C8 C9 1.41(4) . ?
C9 C10 1.45(4) . ?
C10 C11 1.49(4) . ?
C11 C12 1.42(4) . ?
C12 C13 1.41(4) . ?
C13 C14 1.35(3) . ?
C14 C15 1.34(4) . ?
C16 C17 1.22(3) . ?
C17 C18 1.44(4) . ?
C18 C19 1.29(4) . ?
C18 C23 1.45(3) . ?
C19 C20 1.41(4) . ?
C20 C21 1.39(3) . ?
C21 C22 1.36(4) . ?
C22 C23 1.42(3) . ?
C24 C25 1.61(3) . ?
C26 C27 1.52(3) . ?
C30 F3 1.26(4) . ?
C30 F2 1.39(3) . ?
C30 F1 1.44(4) . ?
C30 S1 1.85(4) . ?
